data_2224766
loop_
_publ_author_name
'bin Shawkataly, Omar'
'Khan, Imthyaz Ahmed'
'Yeap, Chin Sing'
'Fun, Hoong-Kun'

_publ_section_title
'[\m-Bis(diphenylarsino)methane-1:2\k^2^<i>As</i>:<i>As</i>']nonacarbonyl-1\k^3^<i>C</i>,2\k^3^<i>C</i>,3\k^3^<i>C</i>-[triphenylstibine-3\k<i>Sb</i>]-<i>triangulo</i>-triruthenium(0)'
_journal_coeditor_code SJ2682
_journal_issue 1
_journal_name_full 'Acta Crystallographica Section E'
_journal_page_first m94
_journal_page_last m95
_journal_paper_doi 10.1107/S1600536809049927
_journal_volume 66
_journal_year 2010
_chemical_formula_iupac '[Ru3 (C25 H22 As2) (C18 H15 Sb) (C O)9]'
_chemical_formula_moiety 'C52 H37 As2 O9 Ru3 Sb'
_chemical_formula_sum 'C52 H37 As2 O9 Ru3 Sb'
_chemical_formula_weight 1380.62
_chemical_name_systematic
;
[\m-Bis(diphenylarsino)methane-1:2\k^2^<i>As</i>:<i>As</i>']nonacarbonyl-
1\k^3^<i>C</i>,2\k^3^<i>C</i>,3\k^3^<i>C</i>-[triphenylstibine-3\k<i>Sb</i>]-
<i>triangulo</i>-triruthenium(0)
;
_space_group_IT_number 15
_symmetry_cell_setting monoclinic
_symmetry_space_group_name_Hall '-C 2yc'
_symmetry_space_group_name_H-M 'C 1 2/c 1'
_atom_sites_solution_hydrogens geom
_atom_sites_solution_primary direct
_atom_sites_solution_secondary difmap
_audit_creation_method SHELXL-97
_cell_angle_alpha 90.00
_cell_angle_beta 91.8230(10)
_cell_angle_gamma 90.00
_cell_formula_units_Z 8
_cell_length_a 42.3464(6)
_cell_length_b 11.6246(2)
_cell_length_c 20.1185(3)
_cell_measurement_reflns_used 9674
_cell_measurement_temperature 100.00(10)
_cell_measurement_theta_max 30.57
_cell_measurement_theta_min 2.27
_cell_volume 9898.5(3)
_computing_cell_refinement 'SAINT (Bruker, 2005)'
_computing_data_collection 'APEX2 (Bruker, 2005)'
_computing_data_reduction 'SAINT (Bruker, 2005)'
_computing_molecular_graphics 'SHELXTL (Sheldrick, 2008)'
_computing_publication_material
;
SHELXTL (Sheldrick, 2008) and PLATON (Spek, 2009)
;
_computing_structure_refinement 'SHELXTL (Sheldrick, 2008)'
_computing_structure_solution 'SHELXTL (Sheldrick, 2008)'
_diffrn_ambient_temperature 100
_diffrn_measured_fraction_theta_full 0.997
_diffrn_measured_fraction_theta_max 0.997
_diffrn_measurement_device_type
;
Bruker SMART APEXII CCD area-detector
;
_diffrn_measurement_method '\f and \w scans'
_diffrn_radiation_monochromator graphite
_diffrn_radiation_source 'fine-focus sealed tube'
_diffrn_radiation_type MoK\a
_diffrn_radiation_wavelength 0.71073
_diffrn_reflns_av_R_equivalents 0.0419
_diffrn_reflns_av_sigmaI/netI 0.0384
_diffrn_reflns_limit_h_max 50
_diffrn_reflns_limit_h_min -54
_diffrn_reflns_limit_k_max 15
_diffrn_reflns_limit_k_min -14
_diffrn_reflns_limit_l_max 26
_diffrn_reflns_limit_l_min -25
_diffrn_reflns_number 55374
_diffrn_reflns_theta_full 27.50
_diffrn_reflns_theta_max 27.50
_diffrn_reflns_theta_min 2.03
_diffrn_standards_number 0
_exptl_absorpt_coefficient_mu 2.820
_exptl_absorpt_correction_T_max 0.7955
_exptl_absorpt_correction_T_min 0.4275
_exptl_absorpt_correction_type multi-scan
_exptl_absorpt_process_details '(<i>SADABS</i>; Bruker, 2005)'
_exptl_crystal_colour red
_exptl_crystal_density_diffrn 1.853
_exptl_crystal_density_method 'not measured'
_exptl_crystal_description block
_exptl_crystal_F_000 5360
_exptl_crystal_size_max 0.36
_exptl_crystal_size_mid 0.15
_exptl_crystal_size_min 0.09
_refine_diff_density_max 1.449
_refine_diff_density_min -1.243
_refine_ls_extinction_method none
_refine_ls_goodness_of_fit_ref 1.081
_refine_ls_hydrogen_treatment constr
_refine_ls_matrix_type full
_refine_ls_number_parameters 605
_refine_ls_number_reflns 11349
_refine_ls_number_restraints 0
_refine_ls_restrained_S_all 1.081
_refine_ls_R_factor_all 0.0603
_refine_ls_R_factor_gt 0.0369
_refine_ls_shift/su_max 0.001
_refine_ls_shift/su_mean 0.000
_refine_ls_structure_factor_coef Fsqd
_refine_ls_weighting_details 'calc w=1/[\s^2^(Fo^2^)+(0.0270P)^2^+103.4772P] where P=(Fo^2^+2Fc^2^)/3'
_refine_ls_weighting_scheme calc
_refine_ls_wR_factor_gt 0.0810
_refine_ls_wR_factor_ref 0.0961
_reflns_number_gt 8669
_reflns_number_total 11349
_reflns_threshold_expression I>2\s(I)
_cod_data_source_file sj2682.cif
_cod_data_source_block I
_cod_depositor_comments
;
The following automatic conversions were performed:
'_symmetry_cell_setting' value 'Monoclinic' changed to 'monoclinic'
according to '/home/saulius/struct/CIF-dictionaries/cif_core.dic'
dictionary named 'cif_core.dic' version 2.4.1 from 2010-06-29.

Automatic conversion script
Id: cif_fix_enum 1527 2010-12-29 10:47:43Z saulius 

The following automatic conversions were performed:

'_symmetry_cell_setting' value 'Monoclinic' changed to 'monoclinic'
according to /home/saulius/struct/CIF-dictionaries/cif_core.dic
dictionary named 'cif_core.dic' version 2.4.1 from 2010-06-29.

Automatic conversion script
Id: cif_fix_values 1715 2011-07-08 13:25:40Z adriana 
;
_cod_original_sg_symbol_H-M 'C 2/c'
_cod_database_code 2224766
_cod_database_fobs_code 2224766

loop_
_symmetry_equiv_pos_as_xyz
'x, y, z'
'-x, y, -z+1/2'
'x+1/2, y+1/2, z'
'-x+1/2, y+1/2, -z+1/2'
'-x, -y, -z'
'x, -y, z-1/2'
'-x+1/2, -y+1/2, -z'
'x+1/2, -y+1/2, z-1/2'

loop_
_atom_site_type_symbol
_atom_site_label
_atom_site_fract_x
_atom_site_fract_y
_atom_site_fract_z
_atom_site_U_iso_or_equiv
_atom_site_adp_type
_atom_site_calc_flag
_atom_site_refinement_flags
_atom_site_occupancy
_atom_site_disorder_assembly
_atom_site_disorder_group
Sb Sb1 0.084142(8) 0.82926(3) 0.122293(17) 0.02485(8) Uani d . 1 . .
Ru Ru1 0.111861(9) 0.69580(3) -0.05368(2) 0.02414(10) Uani d . 1 . .
Ru Ru2 0.173966(9) 0.62369(3) -0.01095(2) 0.02287(9) Uani d . 1 . .
Ru Ru3 0.132574(9) 0.71467(3) 0.08382(2) 0.02524(10) Uani d . 1 . .
As As1 0.124706(12) 0.65958(4) -0.16939(3) 0.02403(11) Uani d . 1 . .
As As2 0.185533(11) 0.52317(4) -0.11339(3) 0.02262(11) Uani d . 1 . .
O O1 0.04220(10) 0.7484(5) -0.0798(2) 0.0569(13) Uani d . 1 . .
O O2 0.09819(10) 0.4372(3) -0.0433(2) 0.0431(10) Uani d . 1 . .
O O3 0.12504(9) 0.9554(3) -0.04611(18) 0.0311(8) Uani d . 1 . .
O O4 0.15850(10) 0.3916(3) 0.0537(2) 0.0409(10) Uani d . 1 . .
O O5 0.23787(10) 0.6078(4) 0.0599(2) 0.0491(11) Uani d . 1 . .
O O6 0.19089(9) 0.8586(3) -0.0700(2) 0.0355(9) Uani d . 1 . .
O O7 0.09752(10) 0.4866(3) 0.1062(2) 0.0467(11) Uani d . 1 . .
O O8 0.16762(9) 0.6817(4) 0.2157(2) 0.0432(10) Uani d . 1 . .
O O9 0.17354(9) 0.9301(3) 0.06805(19) 0.0338(9) Uani d . 1 . .
C C1 0.08858(12) 0.6283(4) -0.2287(3) 0.0268(11) Uani d . 1 . .
C C2 0.07734(14) 0.7137(5) -0.2713(3) 0.0382(13) Uani d . 1 . .
H H2A 0.0887 0.7816 -0.2753 0.046 Uiso calc R 1 . .
C C3 0.04930(15) 0.6994(5) -0.3082(3) 0.0422(15) Uani d . 1 . .
H H3A 0.0416 0.7582 -0.3356 0.051 Uiso calc R 1 . .
C C4 0.03303(14) 0.5975(6) -0.3038(3) 0.0388(14) Uani d . 1 . .
H H4A 0.0143 0.5876 -0.3284 0.047 Uiso calc R 1 . .
C C5 0.04410(13) 0.5110(5) -0.2639(3) 0.0398(14) Uani d . 1 . .
H H5A 0.0332 0.4417 -0.2622 0.048 Uiso calc R 1 . .
C C6 0.07193(13) 0.5261(5) -0.2253(3) 0.0341(13) Uani d . 1 . .
H H6A 0.0792 0.4673 -0.1975 0.041 Uiso calc R 1 . .
C C7 0.14865(12) 0.7655(5) -0.2226(3) 0.0279(11) Uani d . 1 . .
C C8 0.14999(14) 0.8819(5) -0.2059(3) 0.0351(13) Uani d . 1 . .
H H8A 0.1393 0.9089 -0.1693 0.042 Uiso calc R 1 . .
C C9 0.16728(15) 0.9577(5) -0.2442(3) 0.0400(14) Uani d . 1 . .
H H9A 0.1679 1.0354 -0.2334 0.048 Uiso calc R 1 . .
C C10 0.18329(14) 0.9184(5) -0.2973(3) 0.0374(14) Uani d . 1 . .
H H10A 0.1957 0.9689 -0.3212 0.045 Uiso calc R 1 . .
C C11 0.18129(15) 0.8051(6) -0.3158(3) 0.0441(15) Uani d . 1 . .
H H11A 0.1914 0.7796 -0.3534 0.053 Uiso calc R 1 . .
C C12 0.16402(14) 0.7281(5) -0.2780(3) 0.0367(13) Uani d . 1 . .
H H12A 0.1629 0.6511 -0.2903 0.044 Uiso calc R 1 . .
C C13 0.14903(12) 0.5166(4) -0.1756(3) 0.0268(11) Uani d . 1 . .
H H13A 0.1358 0.4515 -0.1649 0.032 Uiso calc R 1 . .
H H13B 0.1561 0.5068 -0.2206 0.032 Uiso calc R 1 . .
C C14 0.19684(12) 0.3618(4) -0.1015(3) 0.0259(11) Uani d . 1 . .
C C15 0.17403(14) 0.2789(5) -0.0939(4) 0.0428(15) Uani d . 1 . .
H H15A 0.1528 0.2983 -0.0989 0.051 Uiso calc R 1 . .
C C16 0.18254(15) 0.1664(5) -0.0788(4) 0.0462(16) Uani d . 1 . .
H H16A 0.1670 0.1107 -0.0747 0.055 Uiso calc R 1 . .
C C17 0.21371(15) 0.1370(5) -0.0699(3) 0.0377(13) Uani d . 1 . .
H H17A 0.2193 0.0617 -0.0591 0.045 Uiso calc R 1 . .
C C18 0.23675(14) 0.2198(5) -0.0770(3) 0.0353(13) Uani d . 1 . .
H H18A 0.2579 0.2003 -0.0711 0.042 Uiso calc R 1 . .
C C19 0.22837(12) 0.3321(4) -0.0930(3) 0.0297(11) Uani d . 1 . .
H H19A 0.2440 0.3874 -0.0980 0.036 Uiso calc R 1 . .
C C20 0.21906(11) 0.5759(4) -0.1697(3) 0.0238(10) Uani d . 1 . .
C C21 0.22437(12) 0.5219(5) -0.2302(3) 0.0311(12) Uani d . 1 . .
H H21A 0.2123 0.4584 -0.2431 0.037 Uiso calc R 1 . .
C C22 0.24741(12) 0.5623(5) -0.2708(3) 0.0317(12) Uani d . 1 . .
H H22A 0.2509 0.5258 -0.3110 0.038 Uiso calc R 1 . .
C C23 0.26547(12) 0.6576(5) -0.2520(3) 0.0324(12) Uani d . 1 . .
H H23A 0.2807 0.6860 -0.2800 0.039 Uiso calc R 1 . .
C C24 0.26066(12) 0.7096(5) -0.1917(3) 0.0327(12) Uani d . 1 . .
H H24A 0.2730 0.7724 -0.1786 0.039 Uiso calc R 1 . .
C C25 0.23753(12) 0.6687(4) -0.1502(3) 0.0285(11) Uani d . 1 . .
H H25A 0.2345 0.7039 -0.1094 0.034 Uiso calc R 1 . .
C C26 0.08319(14) 0.8791(5) 0.2245(3) 0.0362(13) Uani d . 1 . .
C C27 0.06664(18) 0.9775(6) 0.2432(3) 0.0527(18) Uani d . 1 . .
H H27A 0.0580 1.0250 0.2101 0.063 Uiso calc R 1 . .
C C28 0.0626(2) 1.0070(6) 0.3096(4) 0.062(2) Uani d . 1 . .
H H28A 0.0513 1.0722 0.3209 0.074 Uiso calc R 1 . .
C C29 0.07591(19) 0.9367(8) 0.3582(4) 0.062(2) Uani d . 1 . .
H H29A 0.0732 0.9541 0.4027 0.074 Uiso calc R 1 . .
C C30 0.09304(15) 0.8420(8) 0.3418(3) 0.060(2) Uani d . 1 . .
H H30A 0.1025 0.7974 0.3752 0.072 Uiso calc R 1 . .
C C31 0.09648(14) 0.8112(7) 0.2746(3) 0.0491(17) Uani d . 1 . .
H H31A 0.1077 0.7453 0.2639 0.059 Uiso calc R 1 . .
C C32 0.03824(12) 0.7518(4) 0.1172(3) 0.0266(11) Uani d . 1 . .
C C33 0.01478(13) 0.7924(5) 0.1571(3) 0.0355(13) Uani d . 1 . .
H H33A 0.0188 0.8555 0.1845 0.043 Uiso calc R 1 . .
C C34 -0.01436(13) 0.7407(5) 0.1569(3) 0.0391(14) Uani d . 1 . .
H H34A -0.0299 0.7678 0.1846 0.047 Uiso calc R 1 . .
C C35 -0.02059(13) 0.6480(6) 0.1154(3) 0.0424(15) Uani d . 1 . .
H H35A -0.0406 0.6146 0.1139 0.051 Uiso calc R 1 . .
C C36 0.00261(16) 0.6057(6) 0.0767(3) 0.0480(17) Uani d . 1 . .
H H36A -0.0014 0.5413 0.0503 0.058 Uiso calc R 1 . .
C C37 0.03201(13) 0.6578(5) 0.0764(3) 0.0350(13) Uani d . 1 . .
H H37A 0.0475 0.6299 0.0489 0.042 Uiso calc R 1 . .
C C38 0.07462(13) 0.9943(4) 0.0789(3) 0.0278(11) Uani d . 1 . .
C C39 0.04575(14) 1.0187(5) 0.0475(3) 0.0376(14) Uani d . 1 . .
H H39A 0.0301 0.9624 0.0443 0.045 Uiso calc R 1 . .
C C40 0.04024(16) 1.1274(5) 0.0207(3) 0.0445(15) Uani d . 1 . .
H H40A 0.0208 1.1443 0.0001 0.053 Uiso calc R 1 . .
C C41 0.06361(15) 1.2100(5) 0.0246(3) 0.0416(14) Uani d . 1 . .
H H41A 0.0601 1.2821 0.0058 0.050 Uiso calc R 1 . .
C C42 0.09210(14) 1.1861(5) 0.0562(3) 0.0377(14) Uani d . 1 . .
H H42A 0.1077 1.2423 0.0591 0.045 Uiso calc R 1 . .
C C43 0.09760(13) 1.0786(5) 0.0837(3) 0.0328(12) Uani d . 1 . .
H H43A 0.1168 1.0629 0.1055 0.039 Uiso calc R 1 . .
C C44 0.06855(14) 0.7302(5) -0.0681(3) 0.0366(13) Uani d . 1 . .
C C45 0.10430(13) 0.5344(5) -0.0440(3) 0.0335(12) Uani d . 1 . .
C C46 0.12143(12) 0.8580(5) -0.0476(3) 0.0281(11) Uani d . 1 . .
C C47 0.16233(13) 0.4801(5) 0.0298(3) 0.0313(12) Uani d . 1 . .
C C48 0.21364(13) 0.6139(5) 0.0330(3) 0.0320(12) Uani d . 1 . .
C C49 0.18295(12) 0.7728(4) -0.0483(3) 0.0274(11) Uani d . 1 . .
C C50 0.11020(13) 0.5703(5) 0.0947(3) 0.0360(13) Uani d . 1 . .
C C51 0.15435(12) 0.6939(5) 0.1651(3) 0.0312(12) Uani d . 1 . .
C C52 0.15780(13) 0.8488(5) 0.0705(3) 0.0290(11) Uani d . 1 . .

loop_
_atom_site_aniso_label
_atom_site_aniso_U_11
_atom_site_aniso_U_22
_atom_site_aniso_U_33
_atom_site_aniso_U_12
_atom_site_aniso_U_13
_atom_site_aniso_U_23
Sb1 0.02101(17) 0.02523(17) 0.02838(18) -0.00263(13) 0.00167(13) 0.00197(14)
Ru1 0.0184(2) 0.0245(2) 0.0297(2) -0.00163(15) 0.00413(16) 0.00320(16)
Ru2 0.01783(19) 0.02012(19) 0.0308(2) -0.00182(15) 0.00339(16) -0.00040(16)
Ru3 0.0209(2) 0.0246(2) 0.0304(2) -0.00150(16) 0.00461(16) 0.00228(17)
As1 0.0213(3) 0.0211(2) 0.0299(3) -0.00367(19) 0.0037(2) 0.0000(2)
As2 0.0189(2) 0.0165(2) 0.0326(3) -0.00326(18) 0.0048(2) -0.0012(2)
O1 0.027(2) 0.087(4) 0.057(3) 0.008(2) 0.003(2) 0.015(3)
O2 0.043(2) 0.032(2) 0.054(3) -0.0134(18) -0.001(2) 0.0059(19)
O3 0.038(2) 0.0244(19) 0.031(2) 0.0034(16) 0.0047(17) 0.0020(15)
O4 0.042(2) 0.030(2) 0.052(3) -0.0002(18) 0.011(2) 0.0113(19)
O5 0.033(2) 0.046(3) 0.068(3) 0.0054(19) -0.014(2) -0.013(2)
O6 0.028(2) 0.0215(19) 0.057(3) -0.0020(15) 0.0103(18) 0.0024(17)
O7 0.051(3) 0.027(2) 0.064(3) -0.0077(19) 0.024(2) 0.002(2)
O8 0.031(2) 0.053(3) 0.046(3) -0.0016(19) -0.0013(19) 0.020(2)
O9 0.039(2) 0.0269(19) 0.035(2) -0.0100(17) 0.0042(17) -0.0029(16)
C1 0.023(3) 0.027(3) 0.031(3) -0.003(2) 0.006(2) -0.004(2)
C2 0.041(3) 0.032(3) 0.041(3) -0.008(3) 0.000(3) 0.001(3)
C3 0.041(3) 0.042(3) 0.043(4) -0.010(3) -0.010(3) 0.009(3)
C4 0.029(3) 0.054(4) 0.033(3) -0.008(3) -0.004(2) -0.002(3)
C5 0.031(3) 0.037(3) 0.051(4) -0.012(2) 0.000(3) 0.001(3)
C6 0.030(3) 0.032(3) 0.041(3) -0.009(2) 0.002(2) 0.005(2)
C7 0.024(3) 0.030(3) 0.030(3) -0.005(2) 0.003(2) 0.002(2)
C8 0.046(3) 0.030(3) 0.031(3) -0.009(2) 0.011(3) -0.004(2)
C9 0.049(4) 0.031(3) 0.041(3) -0.016(3) 0.006(3) -0.001(3)
C10 0.037(3) 0.042(3) 0.033(3) -0.014(3) 0.000(3) 0.012(3)
C11 0.044(4) 0.047(4) 0.042(4) 0.006(3) 0.019(3) 0.006(3)
C12 0.041(3) 0.032(3) 0.038(3) 0.000(2) 0.010(3) -0.001(2)
C13 0.024(3) 0.020(2) 0.036(3) -0.0026(19) 0.000(2) -0.005(2)
C14 0.028(3) 0.020(2) 0.030(3) -0.002(2) 0.006(2) -0.002(2)
C15 0.029(3) 0.024(3) 0.076(5) -0.002(2) 0.002(3) 0.002(3)
C16 0.041(4) 0.023(3) 0.075(5) -0.012(3) 0.002(3) 0.003(3)
C17 0.051(4) 0.021(3) 0.041(3) 0.001(2) 0.002(3) -0.002(2)
C18 0.036(3) 0.032(3) 0.037(3) 0.006(2) 0.003(3) 0.001(2)
C19 0.028(3) 0.023(2) 0.039(3) -0.002(2) 0.006(2) 0.000(2)
C20 0.019(2) 0.016(2) 0.036(3) -0.0029(18) 0.003(2) 0.002(2)
C21 0.027(3) 0.026(3) 0.040(3) -0.005(2) 0.003(2) -0.003(2)
C22 0.027(3) 0.035(3) 0.034(3) 0.001(2) 0.005(2) -0.001(2)
C23 0.024(3) 0.027(3) 0.046(3) -0.001(2) 0.008(2) 0.005(2)
C24 0.024(3) 0.027(3) 0.048(3) -0.004(2) 0.010(2) -0.001(2)
C25 0.023(3) 0.023(2) 0.040(3) -0.001(2) 0.005(2) -0.004(2)
C26 0.036(3) 0.045(3) 0.028(3) -0.017(3) 0.000(2) 0.004(3)
C27 0.081(5) 0.040(4) 0.038(4) -0.012(3) 0.011(3) -0.005(3)
C28 0.100(6) 0.042(4) 0.044(4) -0.016(4) 0.014(4) -0.009(3)
C29 0.061(5) 0.086(6) 0.038(4) -0.034(5) 0.001(3) -0.013(4)
C30 0.025(3) 0.116(7) 0.037(4) -0.010(4) -0.004(3) 0.026(4)
C31 0.022(3) 0.081(5) 0.044(4) 0.002(3) 0.001(3) 0.010(3)
C32 0.027(3) 0.024(2) 0.030(3) -0.003(2) 0.001(2) 0.010(2)
C33 0.027(3) 0.032(3) 0.048(4) 0.004(2) 0.001(3) 0.001(3)
C34 0.025(3) 0.041(3) 0.052(4) 0.006(2) 0.008(3) 0.005(3)
C35 0.021(3) 0.061(4) 0.044(4) -0.013(3) -0.005(3) 0.017(3)
C36 0.049(4) 0.062(4) 0.033(3) -0.026(3) 0.003(3) -0.008(3)
C37 0.032(3) 0.041(3) 0.033(3) -0.007(2) 0.010(2) -0.004(2)
C38 0.032(3) 0.025(3) 0.027(3) -0.002(2) 0.005(2) 0.002(2)
C39 0.042(3) 0.034(3) 0.037(3) -0.015(3) -0.008(3) 0.010(2)
C40 0.047(4) 0.041(3) 0.044(4) -0.008(3) -0.015(3) 0.014(3)
C41 0.053(4) 0.031(3) 0.041(3) -0.007(3) 0.000(3) 0.007(3)
C42 0.039(3) 0.029(3) 0.046(4) -0.012(2) 0.009(3) -0.002(3)
C43 0.025(3) 0.026(3) 0.047(3) -0.002(2) 0.003(2) -0.003(2)
C44 0.029(3) 0.045(3) 0.037(3) 0.003(3) 0.007(2) 0.006(3)
C45 0.025(3) 0.039(3) 0.036(3) -0.009(2) 0.000(2) 0.002(2)
C46 0.023(3) 0.035(3) 0.026(3) 0.001(2) 0.003(2) 0.000(2)
C47 0.030(3) 0.027(3) 0.037(3) 0.002(2) 0.004(2) 0.001(2)
C48 0.030(3) 0.027(3) 0.039(3) 0.001(2) 0.000(2) -0.008(2)
C49 0.018(2) 0.028(3) 0.036(3) 0.000(2) 0.006(2) -0.003(2)
C50 0.031(3) 0.030(3) 0.048(4) 0.003(2) 0.014(3) 0.000(3)
C51 0.020(3) 0.036(3) 0.038(3) 0.003(2) 0.003(2) 0.013(2)
C52 0.032(3) 0.030(3) 0.025(3) 0.010(2) -0.001(2) -0.003(2)

loop_
_atom_type_symbol
_atom_type_description
_atom_type_scat_dispersion_real
_atom_type_scat_dispersion_imag
_atom_type_scat_source
C C 0.0033 0.0016 'International Tables Vol C Tables 4.2.6.8 and 6.1.1.4'
H H 0.0000 0.0000 'International Tables Vol C Tables 4.2.6.8 and 6.1.1.4'
O O 0.0106 0.0060 'International Tables Vol C Tables 4.2.6.8 and 6.1.1.4'
As As 0.0499 2.0058 'International Tables Vol C Tables 4.2.6.8 and 6.1.1.4'
Ru Ru -1.2594 0.8363 'International Tables Vol C Tables 4.2.6.8 and 6.1.1.4'
Sb Sb -0.5866 1.5461 'International Tables Vol C Tables 4.2.6.8 and 6.1.1.4'

loop_
_geom_angle_atom_site_label_1
_geom_angle_atom_site_label_2
_geom_angle_atom_site_label_3
_geom_angle_site_symmetry_1
_geom_angle_site_symmetry_3
_geom_angle
_geom_angle_publ_flag
C26 Sb1 C38 . . 98.0(2) ?
C26 Sb1 C32 . . 96.6(2) ?
C38 Sb1 C32 . . 101.44(19) ?
C26 Sb1 Ru3 . . 117.84(17) ?
C38 Sb1 Ru3 . . 118.75(14) ?
C32 Sb1 Ru3 . . 119.78(14) ?
C44 Ru1 C45 . . 93.4(2) ?
C44 Ru1 C46 . . 90.2(2) ?
C45 Ru1 C46 . . 170.3(2) ?
C44 Ru1 As1 . . 97.71(18) ?
C45 Ru1 As1 . . 88.34(17) ?
C46 Ru1 As1 . . 100.15(15) ?
C44 Ru1 Ru2 . . 169.88(17) ?
C45 Ru1 Ru2 . . 80.65(16) ?
C46 Ru1 Ru2 . . 94.46(15) ?
As1 Ru1 Ru2 . . 90.310(19) ?
C44 Ru1 Ru3 . . 113.30(18) ?
C45 Ru1 Ru3 . . 91.36(17) ?
C46 Ru1 Ru3 . . 78.92(16) ?
As1 Ru1 Ru3 . . 148.95(2) ?
Ru2 Ru1 Ru3 . . 59.090(14) ?
C48 Ru2 C47 . . 89.1(2) ?
C48 Ru2 C49 . . 93.0(2) ?
C47 Ru2 C49 . . 175.6(2) ?
C48 Ru2 As2 . . 99.70(16) ?
C47 Ru2 As2 . . 90.30(17) ?
C49 Ru2 As2 . . 93.09(16) ?
C48 Ru2 Ru3 . . 105.62(17) ?
C47 Ru2 Ru3 . . 82.27(16) ?
C49 Ru2 Ru3 . . 93.47(15) ?
As2 Ru2 Ru3 . . 153.43(2) ?
C48 Ru2 Ru1 . . 163.36(16) ?
C47 Ru2 Ru1 . . 97.82(16) ?
C49 Ru2 Ru1 . . 79.10(15) ?
As2 Ru2 Ru1 . . 95.39(2) ?
Ru3 Ru2 Ru1 . . 60.766(14) ?
C51 Ru3 C52 . . 88.0(2) ?
C51 Ru3 C50 . . 91.1(2) ?
C52 Ru3 C50 . . 174.8(2) ?
C51 Ru3 Sb1 . . 100.32(17) ?
C52 Ru3 Sb1 . . 94.24(15) ?
C50 Ru3 Sb1 . . 90.98(16) ?
C51 Ru3 Ru2 . . 103.99(17) ?
C52 Ru3 Ru2 . . 81.37(15) ?
C50 Ru3 Ru2 . . 93.86(16) ?
Sb1 Ru3 Ru2 . . 155.09(2) ?
C51 Ru3 Ru1 . . 163.12(17) ?
C52 Ru3 Ru1 . . 94.69(16) ?
C50 Ru3 Ru1 . . 84.69(19) ?
Sb1 Ru3 Ru1 . . 96.108(17) ?
Ru2 Ru3 Ru1 . . 60.144(14) ?
C7 As1 C1 . . 101.2(2) ?
C7 As1 C13 . . 102.6(2) ?
C1 As1 C13 . . 102.0(2) ?
C7 As1 Ru1 . . 123.55(16) ?
C1 As1 Ru1 . . 114.97(15) ?
C13 As1 Ru1 . . 109.85(16) ?
C20 As2 C14 . . 101.2(2) ?
C20 As2 C13 . . 102.5(2) ?
C14 As2 C13 . . 103.1(2) ?
C20 As2 Ru2 . . 120.83(15) ?
C14 As2 Ru2 . . 114.44(15) ?
C13 As2 Ru2 . . 112.55(15) ?
C6 C1 C2 . . 118.7(5) ?
C6 C1 As1 . . 121.5(4) ?
C2 C1 As1 . . 119.6(4) ?
C1 C2 C3 . . 121.0(5) ?
C1 C2 H2A . . 119.5 ?
C3 C2 H2A . . 119.5 ?
C4 C3 C2 . . 119.3(6) ?
C4 C3 H3A . . 120.3 ?
C2 C3 H3A . . 120.3 ?
C5 C4 C3 . . 120.7(5) ?
C5 C4 H4A . . 119.6 ?
C3 C4 H4A . . 119.6 ?
C4 C5 C6 . . 120.1(5) ?
C4 C5 H5A . . 119.9 ?
C6 C5 H5A . . 119.9 ?
C1 C6 C5 . . 120.1(5) ?
C1 C6 H6A . . 120.0 ?
C5 C6 H6A . . 120.0 ?
C12 C7 C8 . . 118.9(5) ?
C12 C7 As1 . . 121.0(4) ?
C8 C7 As1 . . 120.1(4) ?
C9 C8 C7 . . 119.9(5) ?
C9 C8 H8A . . 120.0 ?
C7 C8 H8A . . 120.0 ?
C10 C9 C8 . . 120.4(5) ?
C10 C9 H9A . . 119.8 ?
C8 C9 H9A . . 119.8 ?
C9 C10 C11 . . 120.5(5) ?
C9 C10 H10A . . 119.8 ?
C11 C10 H10A . . 119.8 ?
C10 C11 C12 . . 119.8(6) ?
C10 C11 H11A . . 120.1 ?
C12 C11 H11A . . 120.1 ?
C7 C12 C11 . . 120.5(5) ?
C7 C12 H12A . . 119.8 ?
C11 C12 H12A . . 119.8 ?
As2 C13 As1 . . 109.4(2) ?
As2 C13 H13A . . 109.8 ?
As1 C13 H13A . . 109.8 ?
As2 C13 H13B . . 109.8 ?
As1 C13 H13B . . 109.8 ?
H13A C13 H13B . . 108.2 ?
C15 C14 C19 . . 119.2(5) ?
C15 C14 As2 . . 121.2(4) ?
C19 C14 As2 . . 119.2(4) ?
C14 C15 C16 . . 120.4(6) ?
C14 C15 H15A . . 119.8 ?
C16 C15 H15A . . 119.8 ?
C17 C16 C15 . . 120.5(5) ?
C17 C16 H16A . . 119.8 ?
C15 C16 H16A . . 119.8 ?
C16 C17 C18 . . 119.5(5) ?
C16 C17 H17A . . 120.3 ?
C18 C17 H17A . . 120.3 ?
C17 C18 C19 . . 120.2(5) ?
C17 C18 H18A . . 119.9 ?
C19 C18 H18A . . 119.9 ?
C14 C19 C18 . . 120.1(5) ?
C14 C19 H19A . . 119.9 ?
C18 C19 H19A . . 119.9 ?
C25 C20 C21 . . 119.6(5) ?
C25 C20 As2 . . 119.9(4) ?
C21 C20 As2 . . 120.5(4) ?
C22 C21 C20 . . 120.2(5) ?
C22 C21 H21A . . 119.9 ?
C20 C21 H21A . . 119.9 ?
C21 C22 C23 . . 120.3(5) ?
C21 C22 H22A . . 119.8 ?
C23 C22 H22A . . 119.9 ?
C24 C23 C22 . . 119.5(5) ?
C24 C23 H23A . . 120.2 ?
C22 C23 H23A . . 120.2 ?
C23 C24 C25 . . 120.4(5) ?
C23 C24 H24A . . 119.8 ?
C25 C24 H24A . . 119.8 ?
C20 C25 C24 . . 120.0(5) ?
C20 C25 H25A . . 120.0 ?
C24 C25 H25A . . 120.0 ?
C31 C26 C27 . . 117.8(6) ?
C31 C26 Sb1 . . 121.7(5) ?
C27 C26 Sb1 . . 120.3(5) ?
C28 C27 C26 . . 122.3(7) ?
C28 C27 H27A . . 118.8 ?
C26 C27 H27A . . 118.8 ?
C29 C28 C27 . . 118.3(8) ?
C29 C28 H28A . . 120.9 ?
C27 C28 H28A . . 120.9 ?
C30 C29 C28 . . 121.0(7) ?
C30 C29 H29A . . 119.5 ?
C28 C29 H29A . . 119.5 ?
C29 C30 C31 . . 120.6(7) ?
C29 C30 H30A . . 119.7 ?
C31 C30 H30A . . 119.7 ?
C26 C31 C30 . . 120.0(7) ?
C26 C31 H31A . . 120.0 ?
C30 C31 H31A . . 120.0 ?
C33 C32 C37 . . 119.1(5) ?
C33 C32 Sb1 . . 119.8(4) ?
C37 C32 Sb1 . . 121.0(4) ?
C34 C33 C32 . . 120.8(6) ?
C34 C33 H33A . . 119.6 ?
C32 C33 H33A . . 119.6 ?
C33 C34 C35 . . 119.8(6) ?
C33 C34 H34A . . 120.1 ?
C35 C34 H34A . . 120.1 ?
C36 C35 C34 . . 119.9(5) ?
C36 C35 H35A . . 120.1 ?
C34 C35 H35A . . 120.1 ?
C35 C36 C37 . . 120.6(6) ?
C35 C36 H36A . . 119.7 ?
C37 C36 H36A . . 119.7 ?
C36 C37 C32 . . 119.7(5) ?
C36 C37 H37A . . 120.1 ?
C32 C37 H37A . . 120.1 ?
C43 C38 C39 . . 119.7(5) ?
C43 C38 Sb1 . . 118.9(4) ?
C39 C38 Sb1 . . 121.3(4) ?
C38 C39 C40 . . 119.8(5) ?
C38 C39 H39A . . 120.1 ?
C40 C39 H39A . . 120.1 ?
C41 C40 C39 . . 119.9(6) ?
C41 C40 H40A . . 120.0 ?
C39 C40 H40A . . 120.0 ?
C42 C41 C40 . . 120.3(6) ?
C42 C41 H41A . . 119.9 ?
C40 C41 H41A . . 119.9 ?
C41 C42 C43 . . 120.1(5) ?
C41 C42 H42A . . 120.0 ?
C43 C42 H42A . . 120.0 ?
C38 C43 C42 . . 120.2(5) ?
C38 C43 H43A . . 119.9 ?
C42 C43 H43A . . 119.9 ?
O1 C44 Ru1 . . 176.7(6) ?
O2 C45 Ru1 . . 174.0(5) ?
O3 C46 Ru1 . . 175.1(5) ?
O4 C47 Ru2 . . 173.2(5) ?
O5 C48 Ru2 . . 179.8(6) ?
O6 C49 Ru2 . . 174.2(4) ?
O7 C50 Ru3 . . 174.7(6) ?
O8 C51 Ru3 . . 179.3(5) ?
O9 C52 Ru3 . . 174.4(5) ?

loop_
_geom_bond_atom_site_label_1
_geom_bond_atom_site_label_2
_geom_bond_site_symmetry_2
_geom_bond_distance
_geom_bond_publ_flag
Sb1 C26 . 2.138(6) ?
Sb1 C38 . 2.141(5) ?
Sb1 C32 . 2.142(5) ?
Sb1 Ru3 . 2.5847(5) ?
Ru1 C44 . 1.891(6) ?
Ru1 C45 . 1.914(6) ?
Ru1 C46 . 1.932(6) ?
Ru1 As1 . 2.4439(7) ?
Ru1 Ru2 . 2.8661(6) ?
Ru1 Ru3 . 2.8838(6) ?
Ru2 C48 . 1.876(6) ?
Ru2 C47 . 1.930(5) ?
Ru2 C49 . 1.932(5) ?
Ru2 As2 . 2.4325(6) ?
Ru2 Ru3 . 2.8354(6) ?
Ru3 C51 . 1.866(6) ?
Ru3 C52 . 1.914(6) ?
Ru3 C50 . 1.942(6) ?
As1 C7 . 1.939(5) ?
As1 C1 . 1.944(5) ?
As1 C13 . 1.961(5) ?
As2 C20 . 1.943(5) ?
As2 C14 . 1.948(5) ?
As2 C13 . 1.959(5) ?
O1 C44 . 1.153(7) ?
O2 C45 . 1.160(7) ?
O3 C46 . 1.143(6) ?
O4 C47 . 1.150(6) ?
O5 C48 . 1.148(6) ?
O6 C49 . 1.143(6) ?
O7 C50 . 1.139(7) ?
O8 C51 . 1.156(7) ?
O9 C52 . 1.158(6) ?
C1 C6 . 1.385(7) ?
C1 C2 . 1.386(8) ?
C2 C3 . 1.391(8) ?
C2 H2A . 0.9300 ?
C3 C4 . 1.374(8) ?
C3 H3A . 0.9300 ?
C4 C5 . 1.361(8) ?
C4 H4A . 0.9300 ?
C5 C6 . 1.401(8) ?
C5 H5A . 0.9300 ?
C6 H6A . 0.9300 ?
C7 C12 . 1.379(8) ?
C7 C8 . 1.395(7) ?
C8 C9 . 1.393(7) ?
C8 H8A . 0.9300 ?
C9 C10 . 1.362(8) ?
C9 H9A . 0.9300 ?
C10 C11 . 1.371(9) ?
C10 H10A . 0.9300 ?
C11 C12 . 1.396(8) ?
C11 H11A . 0.9300 ?
C12 H12A . 0.9300 ?
C13 H13A . 0.9700 ?
C13 H13B . 0.9700 ?
C14 C15 . 1.377(7) ?
C14 C19 . 1.385(7) ?
C15 C16 . 1.387(8) ?
C15 H15A . 0.9300 ?
C16 C17 . 1.370(9) ?
C16 H16A . 0.9300 ?
C17 C18 . 1.382(8) ?
C17 H17A . 0.9300 ?
C18 C19 . 1.387(7) ?
C18 H18A . 0.9300 ?
C19 H19A . 0.9300 ?
C20 C25 . 1.382(7) ?
C20 C21 . 1.394(7) ?
C21 C22 . 1.375(7) ?
C21 H21A . 0.9300 ?
C22 C23 . 1.392(7) ?
C22 H22A . 0.9300 ?
C23 C24 . 1.377(8) ?
C23 H23A . 0.9300 ?
C24 C25 . 1.390(7) ?
C24 H24A . 0.9300 ?
C25 H25A . 0.9300 ?
C26 C31 . 1.385(9) ?
C26 C27 . 1.399(9) ?
C27 C28 . 1.396(9) ?
C27 H27A . 0.9300 ?
C28 C29 . 1.380(11) ?
C28 H28A . 0.9300 ?
C29 C30 . 1.364(11) ?
C29 H29A . 0.9300 ?
C30 C31 . 1.411(10) ?
C30 H30A . 0.9300 ?
C31 H31A . 0.9300 ?
C32 C33 . 1.380(8) ?
C32 C37 . 1.387(7) ?
C33 C34 . 1.373(8) ?
C33 H33A . 0.9300 ?
C34 C35 . 1.382(9) ?
C34 H34A . 0.9300 ?
C35 C36 . 1.364(9) ?
C35 H35A . 0.9300 ?
C36 C37 . 1.385(8) ?
C36 H36A . 0.9300 ?
C37 H37A . 0.9300 ?
C38 C43 . 1.382(7) ?
C38 C39 . 1.388(8) ?
C39 C40 . 1.391(8) ?
C39 H39A . 0.9300 ?
C40 C41 . 1.380(8) ?
C40 H40A . 0.9300 ?
C41 C42 . 1.374(9) ?
C41 H41A . 0.9300 ?
C42 C43 . 1.384(8) ?
C42 H42A . 0.9300 ?
C43 H43A . 0.9300 ?

loop_
_geom_hbond_atom_site_label_D
_geom_hbond_atom_site_label_H
_geom_hbond_atom_site_label_A
_geom_hbond_site_symmetry_A
_geom_hbond_distance_DH
_geom_hbond_distance_HA
_geom_hbond_distance_DA
_geom_hbond_angle_DHA
_geom_hbond_publ_flag
C13 H13B O8 6_565 0.9700 2.5900 3.290(7) 129.00 yes
C23 H23A Cg1 6_554 0.9300 2.8800 3.686(6) 146.00 y
C34 H34A Cg2 2_555 0.9300 2.7200 3.564(6) 151.00 y

loop_
_geom_torsion_atom_site_label_1
_geom_torsion_atom_site_label_2
_geom_torsion_atom_site_label_3
_geom_torsion_atom_site_label_4
_geom_torsion_site_symmetry_1
_geom_torsion_site_symmetry_2
_geom_torsion_site_symmetry_3
_geom_torsion_site_symmetry_4
_geom_torsion
_geom_torsion_publ_flag
C44 Ru1 Ru2 C48 . . . . -80.4(13) ?
C45 Ru1 Ru2 C48 . . . . -134.6(6) ?
C46 Ru1 Ru2 C48 . . . . 36.9(6) ?
As1 Ru1 Ru2 C48 . . . . 137.1(6) ?
Ru3 Ru1 Ru2 C48 . . . . -37.4(6) ?
C44 Ru1 Ru2 C47 . . . . 33.5(11) ?
C45 Ru1 Ru2 C47 . . . . -20.7(2) ?
C46 Ru1 Ru2 C47 . . . . 150.8(2) ?
As1 Ru1 Ru2 C47 . . . . -108.97(17) ?
Ru3 Ru1 Ru2 C47 . . . . 76.56(17) ?
C44 Ru1 Ru2 C49 . . . . -143.3(11) ?
C45 Ru1 Ru2 C49 . . . . 162.5(2) ?
C46 Ru1 Ru2 C49 . . . . -26.0(2) ?
As1 Ru1 Ru2 C49 . . . . 74.19(16) ?
Ru3 Ru1 Ru2 C49 . . . . -100.27(16) ?
C44 Ru1 Ru2 As2 . . . . 124.6(11) ?
C45 Ru1 Ru2 As2 . . . . 70.34(17) ?
C46 Ru1 Ru2 As2 . . . . -118.13(15) ?
As1 Ru1 Ru2 As2 . . . . -17.93(2) ?
Ru3 Ru1 Ru2 As2 . . . . 167.61(2) ?
C44 Ru1 Ru2 Ru3 . . . . -43.0(11) ?
C45 Ru1 Ru2 Ru3 . . . . -97.27(17) ?
C46 Ru1 Ru2 Ru3 . . . . 74.26(15) ?
As1 Ru1 Ru2 Ru3 . . . . 174.47(2) ?
C26 Sb1 Ru3 C51 . . . . 4.8(2) ?
C38 Sb1 Ru3 C51 . . . . 122.8(2) ?
C32 Sb1 Ru3 C51 . . . . -112.1(2) ?
C26 Sb1 Ru3 C52 . . . . -84.0(2) ?
C38 Sb1 Ru3 C52 . . . . 34.1(2) ?
C32 Sb1 Ru3 C52 . . . . 159.2(2) ?
C26 Sb1 Ru3 C50 . . . . 96.1(3) ?
C38 Sb1 Ru3 C50 . . . . -145.9(2) ?
C32 Sb1 Ru3 C50 . . . . -20.8(2) ?
C26 Sb1 Ru3 Ru2 . . . . -162.55(17) ?
C38 Sb1 Ru3 Ru2 . . . . -44.51(17) ?
C32 Sb1 Ru3 Ru2 . . . . 80.56(16) ?
C26 Sb1 Ru3 Ru1 . . . . -179.14(17) ?
C38 Sb1 Ru3 Ru1 . . . . -61.10(16) ?
C32 Sb1 Ru3 Ru1 . . . . 63.97(15) ?
C48 Ru2 Ru3 C51 . . . . -16.7(2) ?
C47 Ru2 Ru3 C51 . . . . 70.2(2) ?
C49 Ru2 Ru3 C51 . . . . -110.8(2) ?
As2 Ru2 Ru3 C51 . . . . 145.19(18) ?
Ru1 Ru2 Ru3 C51 . . . . 173.73(17) ?
C48 Ru2 Ru3 C52 . . . . 69.1(2) ?
C47 Ru2 Ru3 C52 . . . . 156.0(2) ?
C49 Ru2 Ru3 C52 . . . . -25.0(2) ?
As2 Ru2 Ru3 C52 . . . . -129.05(16) ?
Ru1 Ru2 Ru3 C52 . . . . -100.51(16) ?
C48 Ru2 Ru3 C50 . . . . -108.8(3) ?
C47 Ru2 Ru3 C50 . . . . -21.9(3) ?
C49 Ru2 Ru3 C50 . . . . 157.1(2) ?
As2 Ru2 Ru3 C50 . . . . 53.08(19) ?
Ru1 Ru2 Ru3 C50 . . . . 81.62(19) ?
C48 Ru2 Ru3 Sb1 . . . . 150.50(18) ?
C47 Ru2 Ru3 Sb1 . . . . -122.60(18) ?
C49 Ru2 Ru3 Sb1 . . . . 56.36(16) ?
As2 Ru2 Ru3 Sb1 . . . . -47.65(8) ?
Ru1 Ru2 Ru3 Sb1 . . . . -19.11(4) ?
C48 Ru2 Ru3 Ru1 . . . . 169.61(18) ?
C47 Ru2 Ru3 Ru1 . . . . -103.49(17) ?
C49 Ru2 Ru3 Ru1 . . . . 75.47(16) ?
As2 Ru2 Ru3 Ru1 . . . . -28.54(5) ?
C44 Ru1 Ru3 C51 . . . . 151.1(6) ?
C45 Ru1 Ru3 C51 . . . . 56.9(6) ?
C46 Ru1 Ru3 C51 . . . . -123.5(6) ?
As1 Ru1 Ru3 C51 . . . . -32.2(6) ?
Ru2 Ru1 Ru3 C51 . . . . -21.4(6) ?
C44 Ru1 Ru3 C52 . . . . -110.3(3) ?
C45 Ru1 Ru3 C52 . . . . 155.5(2) ?
C46 Ru1 Ru3 C52 . . . . -24.8(2) ?
As1 Ru1 Ru3 C52 . . . . 66.47(16) ?
Ru2 Ru1 Ru3 C52 . . . . 77.25(15) ?
C44 Ru1 Ru3 C50 . . . . 74.9(3) ?
C45 Ru1 Ru3 C50 . . . . -19.3(2) ?
C46 Ru1 Ru3 C50 . . . . 160.4(2) ?
As1 Ru1 Ru3 C50 . . . . -108.33(17) ?
Ru2 Ru1 Ru3 C50 . . . . -97.55(16) ?
C44 Ru1 Ru3 Sb1 . . . . -15.5(2) ?
C45 Ru1 Ru3 Sb1 . . . . -109.71(17) ?
C46 Ru1 Ru3 Sb1 . . . . 69.94(15) ?
As1 Ru1 Ru3 Sb1 . . . . 161.25(4) ?
Ru2 Ru1 Ru3 Sb1 . . . . 172.030(19) ?
C44 Ru1 Ru3 Ru2 . . . . 172.5(2) ?
C45 Ru1 Ru3 Ru2 . . . . 78.26(17) ?
C46 Ru1 Ru3 Ru2 . . . . -102.09(15) ?
As1 Ru1 Ru3 Ru2 . . . . -10.78(4) ?
C44 Ru1 As1 C7 . . . . 106.0(3) ?
C45 Ru1 As1 C7 . . . . -160.8(3) ?
C46 Ru1 As1 C7 . . . . 14.4(2) ?
Ru2 Ru1 As1 C7 . . . . -80.15(19) ?
Ru3 Ru1 As1 C7 . . . . -70.92(19) ?
C44 Ru1 As1 C1 . . . . -18.5(3) ?
C45 Ru1 As1 C1 . . . . 74.7(2) ?
C46 Ru1 As1 C1 . . . . -110.1(2) ?
Ru2 Ru1 As1 C1 . . . . 155.33(17) ?
Ru3 Ru1 As1 C1 . . . . 164.56(17) ?
C44 Ru1 As1 C13 . . . . -132.8(2) ?
C45 Ru1 As1 C13 . . . . -39.6(2) ?
C46 Ru1 As1 C13 . . . . 135.6(2) ?
Ru2 Ru1 As1 C13 . . . . 41.03(15) ?
Ru3 Ru1 As1 C13 . . . . 50.27(16) ?
C48 Ru2 As2 C20 . . . . -57.7(2) ?
C47 Ru2 As2 C20 . . . . -146.8(2) ?
C49 Ru2 As2 C20 . . . . 36.0(2) ?
Ru3 Ru2 As2 C20 . . . . 140.05(17) ?
Ru1 Ru2 As2 C20 . . . . 115.29(17) ?
C48 Ru2 As2 C14 . . . . 63.6(2) ?
C47 Ru2 As2 C14 . . . . -25.5(2) ?
C49 Ru2 As2 C14 . . . . 157.3(2) ?
Ru3 Ru2 As2 C14 . . . . -98.65(17) ?
Ru1 Ru2 As2 C14 . . . . -123.40(17) ?
C48 Ru2 As2 C13 . . . . -179.1(2) ?
C47 Ru2 As2 C13 . . . . 91.8(2) ?
C49 Ru2 As2 C13 . . . . -85.4(2) ?
Ru3 Ru2 As2 C13 . . . . 18.65(17) ?
Ru1 Ru2 As2 C13 . . . . -6.11(16) ?
C7 As1 C1 C6 . . . . 153.1(4) ?
C13 As1 C1 C6 . . . . 47.5(5) ?
Ru1 As1 C1 C6 . . . . -71.3(5) ?
C7 As1 C1 C2 . . . . -32.7(5) ?
C13 As1 C1 C2 . . . . -138.4(4) ?
Ru1 As1 C1 C2 . . . . 102.8(4) ?
C6 C1 C2 C3 . . . . 2.4(9) ?
As1 C1 C2 C3 . . . . -171.9(5) ?
C1 C2 C3 C4 . . . . -2.0(10) ?
C2 C3 C4 C5 . . . . -0.1(10) ?
C3 C4 C5 C6 . . . . 1.7(10) ?
C2 C1 C6 C5 . . . . -0.8(8) ?
As1 C1 C6 C5 . . . . 173.3(4) ?
C4 C5 C6 C1 . . . . -1.2(9) ?
C1 As1 C7 C12 . . . . -71.1(5) ?
C13 As1 C7 C12 . . . . 34.1(5) ?
Ru1 As1 C7 C12 . . . . 158.5(4) ?
C1 As1 C7 C8 . . . . 107.6(5) ?
C13 As1 C7 C8 . . . . -147.3(5) ?
Ru1 As1 C7 C8 . . . . -22.8(5) ?
C12 C7 C8 C9 . . . . -1.5(9) ?
As1 C7 C8 C9 . . . . 179.8(5) ?
C7 C8 C9 C10 . . . . -0.9(9) ?
C8 C9 C10 C11 . . . . 3.3(10) ?
C9 C10 C11 C12 . . . . -3.2(10) ?
C8 C7 C12 C11 . . . . 1.6(9) ?
As1 C7 C12 C11 . . . . -179.8(5) ?
C10 C11 C12 C7 . . . . 0.7(10) ?
C20 As2 C13 As1 . . . . -95.8(3) ?
C14 As2 C13 As1 . . . . 159.4(2) ?
Ru2 As2 C13 As1 . . . . 35.6(3) ?
C7 As1 C13 As2 . . . . 80.0(3) ?
C1 As1 C13 As2 . . . . -175.5(2) ?
Ru1 As1 C13 As2 . . . . -53.1(3) ?
C20 As2 C14 C15 . . . . -148.2(5) ?
C13 As2 C14 C15 . . . . -42.4(5) ?
Ru2 As2 C14 C15 . . . . 80.2(5) ?
C20 As2 C14 C19 . . . . 39.2(5) ?
C13 As2 C14 C19 . . . . 145.1(4) ?
Ru2 As2 C14 C19 . . . . -92.3(4) ?
C19 C14 C15 C16 . . . . -0.9(9) ?
As2 C14 C15 C16 . . . . -173.5(5) ?
C14 C15 C16 C17 . . . . 1.4(11) ?
C15 C16 C17 C18 . . . . -1.0(10) ?
C16 C17 C18 C19 . . . . 0.1(9) ?
C15 C14 C19 C18 . . . . 0.0(8) ?
As2 C14 C19 C18 . . . . 172.7(4) ?
C17 C18 C19 C14 . . . . 0.4(9) ?
C14 As2 C20 C25 . . . . -124.8(4) ?
C13 As2 C20 C25 . . . . 128.9(4) ?
Ru2 As2 C20 C25 . . . . 2.7(5) ?
C14 As2 C20 C21 . . . . 56.2(5) ?
C13 As2 C20 C21 . . . . -50.2(5) ?
Ru2 As2 C20 C21 . . . . -176.3(4) ?
C25 C20 C21 C22 . . . . -1.3(8) ?
As2 C20 C21 C22 . . . . 177.7(4) ?
C20 C21 C22 C23 . . . . -0.3(8) ?
C21 C22 C23 C24 . . . . 1.6(8) ?
C22 C23 C24 C25 . . . . -1.2(8) ?
C21 C20 C25 C24 . . . . 1.7(8) ?
As2 C20 C25 C24 . . . . -177.3(4) ?
C23 C24 C25 C20 . . . . -0.4(8) ?
C38 Sb1 C26 C31 . . . . -161.8(5) ?
C32 Sb1 C26 C31 . . . . 95.6(5) ?
Ru3 Sb1 C26 C31 . . . . -33.2(5) ?
C38 Sb1 C26 C27 . . . . 23.6(5) ?
C32 Sb1 C26 C27 . . . . -79.0(5) ?
Ru3 Sb1 C26 C27 . . . . 152.2(4) ?
C31 C26 C27 C28 . . . . -1.6(10) ?
Sb1 C26 C27 C28 . . . . 173.3(5) ?
C26 C27 C28 C29 . . . . 0.9(11) ?
C27 C28 C29 C30 . . . . 1.2(11) ?
C28 C29 C30 C31 . . . . -2.6(11) ?
C27 C26 C31 C30 . . . . 0.1(9) ?
Sb1 C26 C31 C30 . . . . -174.6(5) ?
C29 C30 C31 C26 . . . . 1.9(10) ?
C26 Sb1 C32 C33 . . . . 30.1(5) ?
C38 Sb1 C32 C33 . . . . -69.5(4) ?
Ru3 Sb1 C32 C33 . . . . 157.6(4) ?
C26 Sb1 C32 C37 . . . . -147.0(4) ?
C38 Sb1 C32 C37 . . . . 113.4(4) ?
Ru3 Sb1 C32 C37 . . . . -19.6(5) ?
C37 C32 C33 C34 . . . . 0.2(8) ?
Sb1 C32 C33 C34 . . . . -177.0(4) ?
C32 C33 C34 C35 . . . . -1.1(9) ?
C33 C34 C35 C36 . . . . 2.5(9) ?
C34 C35 C36 C37 . . . . -2.8(10) ?
C35 C36 C37 C32 . . . . 1.9(10) ?
C33 C32 C37 C36 . . . . -0.5(8) ?
Sb1 C32 C37 C36 . . . . 176.6(5) ?
C26 Sb1 C38 C43 . . . . 70.3(4) ?
C32 Sb1 C38 C43 . . . . 168.8(4) ?
Ru3 Sb1 C38 C43 . . . . -57.6(5) ?
C26 Sb1 C38 C39 . . . . -108.5(5) ?
C32 Sb1 C38 C39 . . . . -10.0(5) ?
Ru3 Sb1 C38 C39 . . . . 123.6(4) ?
C43 C38 C39 C40 . . . . 0.3(9) ?
Sb1 C38 C39 C40 . . . . 179.1(5) ?
C38 C39 C40 C41 . . . . 1.0(10) ?
C39 C40 C41 C42 . . . . -1.5(10) ?
C40 C41 C42 C43 . . . . 0.6(10) ?
C39 C38 C43 C42 . . . . -1.2(8) ?
Sb1 C38 C43 C42 . . . . -180.0(4) ?
C41 C42 C43 C38 . . . . 0.7(9) ?
